data_7207214
loop_
_publ_author_name
'Babashkina, Maria G.'
'Safin, Damir A.'
'Robeyns, Koen'
'Brzuszkiewicz, Anna'
'Kozlowski, Henryk'
'Garcia, Yann'

_publ_section_title
;
 Thiophosphorylated bis-thioureas for competitive bulk liquid membrane
 transport of some metal ions
;
_journal_issue 4
_journal_name_full CrystEngComm
_journal_page_first 1324
_journal_paper_doi 10.1039/c1ce06244a
_journal_volume 14
_journal_year 2012
_chemical_formula_moiety 'C27 H54 N4 O4 P2 S4'
_chemical_formula_sum 'C27 H54 N4 O4 P2 S4'
_chemical_formula_weight 684.89
_chemical_name_systematic
;
?
;
_space_group_IT_number 15
_symmetry_cell_setting monoclinic
_symmetry_space_group_name_Hall '-C 2yc'
_symmetry_space_group_name_H-M 'C 1 2/c 1'
_atom_sites_solution_hydrogens geom
_atom_sites_solution_primary direct
_atom_sites_solution_secondary difmap
_audit_creation_method SHELXL-97
_cell_angle_alpha 90.00
_cell_angle_beta 105.821(7)
_cell_angle_gamma 90.00
_cell_formula_units_Z 8
_cell_length_a 45.212(2)
_cell_length_b 8.3601(4)
_cell_length_c 19.7758(20)
_cell_measurement_reflns_used 6572
_cell_measurement_temperature 120(2)
_cell_measurement_theta_max 25.3036
_cell_measurement_theta_min 1.8688
_cell_volume 7191.6(9)
_computing_cell_refinement
;
CrysAlisPro, Oxford Diffraction Ltd.,
Version 1.171.34.40 (release 27-08-2010 CrysAlis171 .NET)
(compiled Aug 27 2010,11:50:40)
;
_computing_data_collection MAR
_computing_data_reduction
;
CrysAlisPro, Oxford Diffraction Ltd.,
Version 1.171.34.40 (release 27-08-2010 CrysAlis171 .NET)
(compiled Aug 27 2010,11:50:40)
;
_computing_structure_refinement 'SHELXL-97 (Sheldrick, 1997)'
_computing_structure_solution 'SHELXS-97 (Sheldrick, 1990)'
_diffrn_ambient_temperature 120(2)
_diffrn_measured_fraction_theta_full 0.998
_diffrn_measured_fraction_theta_max 0.998
_diffrn_measurement_device_type 'MAR345 image plate'
_diffrn_measurement_method '120 images, \D\F 2.0\%'
_diffrn_radiation_monochromator 'Zr filter'
_diffrn_radiation_source 'RU200 rotating anode'
_diffrn_radiation_type MoK\a
_diffrn_radiation_wavelength 0.71073
_diffrn_reflns_av_R_equivalents 0.0504
_diffrn_reflns_av_sigmaI/netI 0.0335
_diffrn_reflns_limit_h_max 54
_diffrn_reflns_limit_h_min -54
_diffrn_reflns_limit_k_max 9
_diffrn_reflns_limit_k_min -10
_diffrn_reflns_limit_l_max 23
_diffrn_reflns_limit_l_min -23
_diffrn_reflns_number 30648
_diffrn_reflns_theta_full 25.36
_diffrn_reflns_theta_max 25.36
_diffrn_reflns_theta_min 2.14
_exptl_absorpt_coefficient_mu 0.389
_exptl_absorpt_correction_T_max 1.00000
_exptl_absorpt_correction_T_min 0.69253
_exptl_absorpt_correction_type multi-scan
_exptl_absorpt_process_details
;
CrysAlisPro, Oxford Diffraction Ltd.,
Version 1.171.34.40 (release 27-08-2010 CrysAlis171 .NET)
(compiled Aug 27 2010,11:50:40)
Empirical absorption correction using spherical harmonics,
implemented in SCALE3 ABSPACK scaling algorithm.
;
_exptl_crystal_colour colourless
_exptl_crystal_density_diffrn 1.265
_exptl_crystal_density_method 'not measured'
_exptl_crystal_description Plate
_exptl_crystal_F_000 2928
_exptl_crystal_size_max 0.70
_exptl_crystal_size_mid 0.24
_exptl_crystal_size_min 0.14
_refine_diff_density_max 1.126
_refine_diff_density_min -0.572
_refine_diff_density_rms 0.089
_refine_ls_extinction_method none
_refine_ls_goodness_of_fit_ref 1.047
_refine_ls_hydrogen_treatment constr
_refine_ls_matrix_type full
_refine_ls_number_parameters 408
_refine_ls_number_reflns 6562
_refine_ls_number_restraints 12
_refine_ls_restrained_S_all 1.047
_refine_ls_R_factor_all 0.0804
_refine_ls_R_factor_gt 0.0662
_refine_ls_shift/su_max 0.000
_refine_ls_shift/su_mean 0.000
_refine_ls_structure_factor_coef Fsqd
_refine_ls_weighting_details 'calc w=1/[\s^2^(Fo^2^)+(0.0767P)^2^+38.4419P] where P=(Fo^2^+2Fc^2^)/3'
_refine_ls_weighting_scheme calc
_refine_ls_wR_factor_gt 0.1638
_refine_ls_wR_factor_ref 0.1732
_reflns_number_gt 5387
_reflns_number_total 6562
_reflns_threshold_expression >2sigma(I)
_cod_data_source_file c1ce06244a.txt
_cod_data_source_block safin73
_cod_original_cell_volume 7191.7(9)
_cod_original_sg_symbol_H-M 'C 2/c'
_cod_database_code 7207214

loop_
_symmetry_equiv_pos_as_xyz
'x, y, z'
'-x, y, -z+1/2'
'x+1/2, y+1/2, z'
'-x+1/2, y+1/2, -z+1/2'
'-x, -y, -z'
'x, -y, z-1/2'
'-x+1/2, -y+1/2, -z'
'x+1/2, -y+1/2, z-1/2'

loop_
_atom_site_label
_atom_site_type_symbol
_atom_site_fract_x
_atom_site_fract_y
_atom_site_fract_z
_atom_site_U_iso_or_equiv
_atom_site_adp_type
_atom_site_occupancy
_atom_site_symmetry_multiplicity
_atom_site_calc_flag
_atom_site_refinement_flags
_atom_site_disorder_assembly
_atom_site_disorder_group
C1 C 0.16282(9) 0.6192(5) 0.6079(2) 0.0408(9) Uani 1 1 d . . .
H1A H 0.1840 0.6182 0.6396 0.049 Uiso 1 1 calc R . .
H1B H 0.1604 0.7199 0.5806 0.049 Uiso 1 1 calc R . .
C2 C 0.15985(8) 0.4803(4) 0.55675(19) 0.0377(9) Uani 1 1 d . . .
H2 H 0.1386 0.4817 0.5241 0.045 Uiso 1 1 calc R . .
C3 C 0.16491(9) 0.3177(4) 0.59498(19) 0.0405(9) Uani 1 1 d . . .
H3A H 0.1847 0.3206 0.6321 0.049 Uiso 1 1 calc R . .
H3B H 0.1483 0.3004 0.6181 0.049 Uiso 1 1 calc R . .
C4 C 0.16534(8) 0.1776(4) 0.54583(18) 0.0353(8) Uani 1 1 d . . .
H4A H 0.1705 0.0778 0.5735 0.042 Uiso 1 1 calc R . .
H4B H 0.1447 0.1645 0.5125 0.042 Uiso 1 1 calc R . .
C5 C 0.18888(7) 0.2075(4) 0.50558(16) 0.0260(7) Uani 1 1 d . . .
H5 H 0.2095 0.2180 0.5403 0.031 Uiso 1 1 calc R . .
C6 C 0.18203(9) 0.3623(4) 0.46383(18) 0.0356(8) Uani 1 1 d . . .
H6A H 0.1976 0.3794 0.4377 0.043 Uiso 1 1 calc R . .
H6B H 0.1616 0.3555 0.4294 0.043 Uiso 1 1 calc R . .
C7 C 0.18264(9) 0.5016(4) 0.5136(2) 0.0405(9) Uani 1 1 d . . .
H7A H 0.2036 0.5121 0.5457 0.049 Uiso 1 1 calc R . .
H7B H 0.1778 0.6016 0.4860 0.049 Uiso 1 1 calc R . .
N8 N 0.19003(6) 0.0727(3) 0.45935(13) 0.0252(6) Uani 1 1 d . . .
H8 H 0.1767 0.0708 0.4176 0.030 Uiso 1 1 calc R . .
C9 C 0.21001(7) -0.0475(4) 0.47623(15) 0.0231(7) Uani 1 1 d . . .
S10 S 0.23698(2) -0.05975(11) 0.55302(4) 0.0349(2) Uani 1 1 d . . .
N11 N 0.20768(6) -0.1676(3) 0.42690(12) 0.0236(6) Uani 1 1 d . . .
H11 H 0.2187 -0.2535 0.4421 0.028 Uiso 1 1 calc R . .
P12 P 0.187013(17) -0.17404(9) 0.34286(4) 0.02072(17) Uani 1 1 d . . .
S13 S 0.191940(19) -0.37680(10) 0.30273(4) 0.02915(19) Uani 1 1 d . . .
O14 O 0.15334(4) -0.1191(2) 0.34165(11) 0.0245(5) Uani 1 1 d . . .
C15 C 0.13014(7) -0.2325(4) 0.35219(18) 0.0310(8) Uani 1 1 d . . .
H15 H 0.1401 -0.3373 0.3692 0.037 Uiso 1 1 calc R . .
C16 C 0.11713(10) -0.1599(5) 0.4075(2) 0.0533(11) Uani 1 1 d . . .
H16A H 0.1337 -0.1438 0.4508 0.080 Uiso 1 1 calc R . .
H16B H 0.1016 -0.2318 0.4170 0.080 Uiso 1 1 calc R . .
H16C H 0.1076 -0.0567 0.3909 0.080 Uiso 1 1 calc R . .
C17 C 0.10697(9) -0.2547(5) 0.2826(2) 0.0461(10) Uani 1 1 d . . .
H17A H 0.0965 -0.1530 0.2673 0.069 Uiso 1 1 calc R . .
H17B H 0.0919 -0.3352 0.2870 0.069 Uiso 1 1 calc R . .
H17C H 0.1174 -0.2906 0.2478 0.069 Uiso 1 1 calc R . .
O18 O 0.19513(4) -0.0178(3) 0.30797(10) 0.0242(5) Uani 1 1 d . . .
C19 C 0.22687(7) 0.0074(5) 0.30328(19) 0.0356(8) Uani 1 1 d . . .
H19 H 0.2401 -0.0845 0.3257 0.043 Uiso 1 1 calc R . .
C20 C 0.23827(9) 0.1586(5) 0.3430(2) 0.0530(11) Uani 1 1 d . . .
H20A H 0.2252 0.2483 0.3213 0.079 Uiso 1 1 calc R . .
H20B H 0.2595 0.1792 0.3419 0.079 Uiso 1 1 calc R . .
H20C H 0.2376 0.1469 0.3919 0.079 Uiso 1 1 calc R . .
C21 C 0.22564(9) 0.0160(6) 0.2272(2) 0.0518(11) Uani 1 1 d . . .
H21A H 0.2164 -0.0824 0.2036 0.078 Uiso 1 1 calc R . .
H21B H 0.2465 0.0279 0.2222 0.078 Uiso 1 1 calc R . .
H21C H 0.2132 0.1080 0.2057 0.078 Uiso 1 1 calc R . .
C22 C 0.14062(8) 0.6230(5) 0.6528(2) 0.0393(9) Uani 1 1 d . . .
H22 H 0.1414 0.5165 0.6762 0.047 Uiso 1 1 calc R . .
C23 C 0.10696(9) 0.6548(5) 0.6101(2) 0.0444(10) Uani 1 1 d . . .
H23A H 0.1058 0.7591 0.5859 0.053 Uiso 1 1 calc R . .
H23B H 0.1004 0.5708 0.5738 0.053 Uiso 1 1 calc R . .
C24 C 0.08524(8) 0.6561(4) 0.65697(19) 0.0374(9) Uani 1 1 d . . .
H24A H 0.0642 0.6827 0.6284 0.045 Uiso 1 1 calc R . .
H24B H 0.0847 0.5483 0.6773 0.045 Uiso 1 1 calc R . .
C25 C 0.09549(7) 0.7771(4) 0.71576(18) 0.0331(8) Uani 1 1 d . . .
H25 H 0.0933 0.8871 0.6951 0.040 Uiso 1 1 calc R . .
C26 C 0.12914(8) 0.7502(5) 0.7569(2) 0.0410(9) Uani 1 1 d . . .
H26A H 0.1357 0.8362 0.7923 0.049 Uiso 1 1 calc R . .
H26B H 0.1310 0.6470 0.7822 0.049 Uiso 1 1 calc R . .
C27 C 0.15007(8) 0.7490(5) 0.7094(2) 0.0438(10) Uani 1 1 d . . .
H27A H 0.1714 0.7281 0.7377 0.053 Uiso 1 1 calc R . .
H27B H 0.1496 0.8555 0.6873 0.053 Uiso 1 1 calc R . .
N28 N 0.07751(6) 0.7664(3) 0.76627(15) 0.0334(7) Uani 1 1 d . . .
H28 H 0.0853 0.7075 0.8038 0.040 Uiso 1 1 calc R . .
C29 C 0.05079(7) 0.8350(4) 0.76213(18) 0.0307(8) Uani 1 1 d . . .
S30 S 0.03267(2) 0.95529(12) 0.69567(5) 0.0407(2) Uani 1 1 d . . .
N31 N 0.03753(6) 0.8083(4) 0.81675(15) 0.0348(7) Uani 1 1 d . . .
H31 H 0.0209 0.8663 0.8130 0.042 Uiso 1 1 calc R . .
P32 P 0.04578(2) 0.69212(14) 0.88759(5) 0.0419(3) Uani 1 1 d . A .
S33 S 0.08524(3) 0.59013(15) 0.90971(6) 0.0545(3) Uani 1 1 d . . .
O34 O 0.03877(8) 0.7927(5) 0.94670(16) 0.0687(10) Uani 1 1 d . . .
C35 C 0.05967(14) 0.9127(7) 0.9841(3) 0.0786(17) Uani 1 1 d . . .
H35 H 0.0747 0.9373 0.9568 0.094 Uiso 1 1 calc R . .
C36 C 0.07685(13) 0.8575(7) 1.0545(3) 0.0768(16) Uani 1 1 d . . .
H36A H 0.0624 0.8336 1.0822 0.115 Uiso 1 1 calc R . .
H36B H 0.0911 0.9413 1.0780 0.115 Uiso 1 1 calc R . .
H36C H 0.0884 0.7607 1.0502 0.115 Uiso 1 1 calc R . .
C37 C 0.0415(2) 1.0620(10) 0.9876(5) 0.179(5) Uani 1 1 d . . .
H37A H 0.0334 1.1059 0.9402 0.269 Uiso 1 1 calc R . .
H37B H 0.0549 1.1412 1.0175 0.269 Uiso 1 1 calc R . .
H37C H 0.0244 1.0360 1.0073 0.269 Uiso 1 1 calc R . .
O38 O 0.01734(7) 0.5777(4) 0.87470(18) 0.0688(9) Uani 1 1 d U . .
C39 C 0.0143(3) 0.4540(14) 0.9155(6) 0.078(3) Uani 0.509(5) 1 d PU A 1
H39 H 0.0334 0.3875 0.9271 0.094 Uiso 0.509(5) 1 calc PR A 1
C40 C 0.0064(5) 0.501(2) 0.9810(9) 0.174(8) Uani 0.509(5) 1 d PU A 1
H40A H 0.0208 0.5829 1.0058 0.261 Uiso 0.509(5) 1 calc PR A 1
H40B H 0.0076 0.4072 1.0113 0.261 Uiso 0.509(5) 1 calc PR A 1
H40C H -0.0146 0.5442 0.9689 0.261 Uiso 0.509(5) 1 calc PR A 1
C41 C -0.0123(3) 0.3581(15) 0.8750(8) 0.097(4) Uani 0.509(5) 1 d PU A 1
H41A H -0.0305 0.4264 0.8612 0.145 Uiso 0.509(5) 1 calc PR A 1
H41B H -0.0160 0.2701 0.9043 0.145 Uiso 0.509(5) 1 calc PR A 1
H41C H -0.0078 0.3146 0.8329 0.145 Uiso 0.509(5) 1 calc PR A 1
C51 C 0.0124(2) 0.4401(12) 0.8197(6) 0.070(3) Uani 0.491(5) 1 d PU A 2
H51 H 0.0205 0.4745 0.7796 0.084 Uiso 0.491(5) 1 calc PR A 2
C52 C -0.0209(2) 0.4250(13) 0.7951(8) 0.085(4) Uani 0.491(5) 1 d PU A 2
H52A H -0.0263 0.3447 0.7576 0.128 Uiso 0.491(5) 1 calc PR A 2
H52B H -0.0299 0.5283 0.7769 0.128 Uiso 0.491(5) 1 calc PR A 2
H52C H -0.0290 0.3919 0.8342 0.128 Uiso 0.491(5) 1 calc PR A 2
C53 C 0.0277(3) 0.2855(15) 0.8493(11) 0.133(7) Uani 0.491(5) 1 d PU A 2
H53A H 0.0174 0.2414 0.8829 0.199 Uiso 0.491(5) 1 calc PR A 2
H53B H 0.0494 0.3056 0.8734 0.199 Uiso 0.491(5) 1 calc PR A 2
H53C H 0.0263 0.2088 0.8111 0.199 Uiso 0.491(5) 1 calc PR A 2

loop_
_atom_site_aniso_label
_atom_site_aniso_U_11
_atom_site_aniso_U_22
_atom_site_aniso_U_33
_atom_site_aniso_U_23
_atom_site_aniso_U_13
_atom_site_aniso_U_12
C1 0.042(2) 0.0361(19) 0.042(2) -0.0045(16) 0.0072(16) 0.0040(16)
C2 0.0399(19) 0.0316(18) 0.0350(19) -0.0032(15) -0.0012(15) 0.0077(15)
C3 0.047(2) 0.040(2) 0.0388(19) -0.0096(16) 0.0194(16) 0.0017(17)
C4 0.0438(19) 0.0295(17) 0.0363(18) -0.0052(15) 0.0171(15) 0.0041(15)
C5 0.0294(15) 0.0235(15) 0.0216(15) -0.0047(12) 0.0008(12) 0.0065(13)
C6 0.047(2) 0.0314(18) 0.0277(17) 0.0026(14) 0.0092(15) 0.0077(16)
C7 0.058(2) 0.0275(17) 0.040(2) 0.0010(15) 0.0191(17) 0.0062(17)
N8 0.0251(12) 0.0276(14) 0.0192(12) -0.0035(10) 0.0000(10) 0.0085(11)
C9 0.0242(14) 0.0268(15) 0.0187(14) -0.0010(12) 0.0068(11) 0.0027(12)
S10 0.0407(5) 0.0376(5) 0.0187(4) -0.0069(3) -0.0050(3) 0.0179(4)
N11 0.0288(13) 0.0210(12) 0.0175(12) -0.0019(10) 0.0003(10) 0.0056(11)
P12 0.0205(4) 0.0232(4) 0.0165(3) -0.0014(3) 0.0018(3) 0.0013(3)
S13 0.0315(4) 0.0280(4) 0.0247(4) -0.0081(3) 0.0022(3) 0.0030(3)
O14 0.0210(10) 0.0233(11) 0.0275(11) -0.0008(9) 0.0039(8) -0.0003(9)
C15 0.0285(16) 0.0280(17) 0.0366(18) 0.0031(14) 0.0093(14) -0.0031(14)
C16 0.058(2) 0.051(2) 0.064(3) -0.012(2) 0.039(2) -0.015(2)
C17 0.0334(18) 0.047(2) 0.051(2) -0.0042(19) -0.0007(17) -0.0107(17)
O18 0.0216(10) 0.0286(11) 0.0214(10) 0.0015(9) 0.0039(8) -0.0001(9)
C19 0.0233(15) 0.043(2) 0.0408(19) 0.0059(16) 0.0100(14) -0.0029(15)
C20 0.043(2) 0.064(3) 0.053(2) -0.015(2) 0.0145(18) -0.024(2)
C21 0.044(2) 0.074(3) 0.046(2) -0.008(2) 0.0256(18) -0.007(2)
C22 0.0401(19) 0.038(2) 0.040(2) 0.0031(16) 0.0111(16) 0.0018(16)
C23 0.049(2) 0.047(2) 0.040(2) -0.0079(17) 0.0166(17) 0.0019(18)
C24 0.0354(18) 0.0369(19) 0.0384(19) -0.0044(16) 0.0074(15) 0.0022(15)
C25 0.0312(16) 0.0292(17) 0.0409(19) -0.0031(15) 0.0131(14) 0.0060(14)
C26 0.0333(18) 0.041(2) 0.048(2) -0.0106(17) 0.0099(16) 0.0012(16)
C27 0.0327(18) 0.046(2) 0.053(2) -0.0097(19) 0.0130(17) 0.0001(17)
N28 0.0306(14) 0.0340(15) 0.0363(15) -0.0006(12) 0.0100(12) 0.0053(12)
C29 0.0270(15) 0.0291(17) 0.0358(18) -0.0024(14) 0.0078(14) -0.0041(14)
S30 0.0299(4) 0.0453(5) 0.0491(5) 0.0162(4) 0.0147(4) 0.0074(4)
N31 0.0280(14) 0.0389(16) 0.0378(16) -0.0011(13) 0.0095(12) 0.0040(13)
P32 0.0380(5) 0.0562(6) 0.0297(5) 0.0020(4) 0.0061(4) 0.0026(5)
S33 0.0502(6) 0.0709(7) 0.0385(5) 0.0104(5) 0.0058(4) 0.0194(5)
O34 0.067(2) 0.091(3) 0.0470(17) -0.0087(17) 0.0147(15) 0.0105(19)
C35 0.091(4) 0.064(3) 0.075(4) -0.009(3) 0.012(3) -0.010(3)
C36 0.080(4) 0.092(4) 0.051(3) -0.009(3) 0.006(3) 0.004(3)
C37 0.202(9) 0.114(6) 0.151(8) -0.051(6) -0.071(7) 0.076(6)
O38 0.0551(18) 0.083(2) 0.066(2) 0.0162(17) 0.0130(16) -0.0159(17)
C39 0.086(7) 0.074(7) 0.071(6) 0.021(5) 0.016(5) -0.013(5)
C40 0.32(2) 0.126(12) 0.119(9) 0.006(8) 0.124(11) -0.079(13)
C41 0.067(6) 0.079(7) 0.143(10) 0.020(7) 0.026(7) -0.016(5)
C51 0.065(5) 0.051(5) 0.095(8) -0.006(5) 0.024(5) -0.008(5)
C52 0.057(5) 0.052(6) 0.132(11) -0.006(6) 0.002(6) 0.010(4)
C53 0.045(6) 0.066(6) 0.25(2) -0.007(9) -0.018(9) -0.001(5)

loop_
_atom_type_symbol
_atom_type_description
_atom_type_scat_dispersion_real
_atom_type_scat_dispersion_imag
_atom_type_scat_source
C C 0.0033 0.0016 'International Tables Vol C Tables 4.2.6.8 and 6.1.1.4'
H H 0.0000 0.0000 'International Tables Vol C Tables 4.2.6.8 and 6.1.1.4'
N N 0.0061 0.0033 'International Tables Vol C Tables 4.2.6.8 and 6.1.1.4'
O O 0.0106 0.0060 'International Tables Vol C Tables 4.2.6.8 and 6.1.1.4'
P P 0.1023 0.0942 'International Tables Vol C Tables 4.2.6.8 and 6.1.1.4'
S S 0.1246 0.1234 'International Tables Vol C Tables 4.2.6.8 and 6.1.1.4'

loop_
_geom_angle_atom_site_label_1
_geom_angle_atom_site_label_2
_geom_angle_atom_site_label_3
_geom_angle
C22 C1 C2 117.0(3)
C22 C1 H1A 108.0
C2 C1 H1A 108.0
C22 C1 H1B 108.0
C2 C1 H1B 108.0
H1A C1 H1B 107.3
C7 C2 C1 109.5(3)
C7 C2 C3 110.3(3)
C1 C2 C3 111.9(3)
C7 C2 H2 108.4
C1 C2 H2 108.4
C3 C2 H2 108.4
C4 C3 C2 113.0(3)
C4 C3 H3A 109.0
C2 C3 H3A 109.0
C4 C3 H3B 109.0
C2 C3 H3B 109.0
H3A C3 H3B 107.8
C5 C4 C3 109.9(3)
C5 C4 H4A 109.7
C3 C4 H4A 109.7
C5 C4 H4B 109.7
C3 C4 H4B 109.7
H4A C4 H4B 108.2
N8 C5 C4 110.6(3)
N8 C5 C6 110.7(3)
C4 C5 C6 111.0(3)
N8 C5 H5 108.2
C4 C5 H5 108.2
C6 C5 H5 108.2
C7 C6 C5 109.6(3)
C7 C6 H6A 109.8
C5 C6 H6A 109.8
C7 C6 H6B 109.8
C5 C6 H6B 109.8
H6A C6 H6B 108.2
C2 C7 C6 112.3(3)
C2 C7 H7A 109.1
C6 C7 H7A 109.1
C2 C7 H7B 109.1
C6 C7 H7B 109.1
H7A C7 H7B 107.9
C9 N8 C5 124.2(2)
C9 N8 H8 117.9
C5 N8 H8 117.9
N8 C9 N11 117.1(3)
N8 C9 S10 123.4(2)
N11 C9 S10 119.5(2)
C9 N11 P12 129.7(2)
C9 N11 H11 115.1
P12 N11 H11 115.1
O18 P12 O14 95.23(11)
O18 P12 N11 106.07(12)
O14 P12 N11 106.27(12)
O18 P12 S13 119.27(9)
O14 P12 S13 118.13(9)
N11 P12 S13 110.17(10)
C15 O14 P12 122.04(19)
O14 C15 C17 107.3(3)
O14 C15 C16 106.1(3)
C17 C15 C16 113.9(3)
O14 C15 H15 109.8
C17 C15 H15 109.8
C16 C15 H15 109.8
C15 C16 H16A 109.5
C15 C16 H16B 109.5
H16A C16 H16B 109.5
C15 C16 H16C 109.5
H16A C16 H16C 109.5
H16B C16 H16C 109.5
C15 C17 H17A 109.5
C15 C17 H17B 109.5
H17A C17 H17B 109.5
C15 C17 H17C 109.5
H17A C17 H17C 109.5
H17B C17 H17C 109.5
C19 O18 P12 119.6(2)
O18 C19 C21 107.5(3)
O18 C19 C20 106.7(3)
C21 C19 C20 113.6(3)
O18 C19 H19 109.7
C21 C19 H19 109.7
C20 C19 H19 109.7
C19 C20 H20A 109.5
C19 C20 H20B 109.5
H20A C20 H20B 109.5
C19 C20 H20C 109.5
H20A C20 H20C 109.5
H20B C20 H20C 109.5
C19 C21 H21A 109.5
C19 C21 H21B 109.5
H21A C21 H21B 109.5
C19 C21 H21C 109.5
H21A C21 H21C 109.5
H21B C21 H21C 109.5
C1 C22 C27 110.6(3)
C1 C22 C23 113.3(3)
C27 C22 C23 108.7(3)
C1 C22 H22 108.0
C27 C22 H22 108.0
C23 C22 H22 108.0
C24 C23 C22 111.8(3)
C24 C23 H23A 109.3
C22 C23 H23A 109.3
C24 C23 H23B 109.3
C22 C23 H23B 109.3
H23A C23 H23B 107.9
C25 C24 C23 111.0(3)
C25 C24 H24A 109.4
C23 C24 H24A 109.4
C25 C24 H24B 109.4
C23 C24 H24B 109.4
H24A C24 H24B 108.0
N28 C25 C24 112.0(3)
N28 C25 C26 106.6(3)
C24 C25 C26 111.2(3)
N28 C25 H25 109.0
C24 C25 H25 109.0
C26 C25 H25 109.0
C27 C26 C25 111.8(3)
C27 C26 H26A 109.3
C25 C26 H26A 109.3
C27 C26 H26B 109.3
C25 C26 H26B 109.3
H26A C26 H26B 107.9
C26 C27 C22 111.6(3)
C26 C27 H27A 109.3
C22 C27 H27A 109.3
C26 C27 H27B 109.3
C22 C27 H27B 109.3
H27A C27 H27B 108.0
C29 N28 C25 127.2(3)
C29 N28 H28 116.4
C25 N28 H28 116.4
N28 C29 N31 117.6(3)
N28 C29 S30 123.5(3)
N31 C29 S30 118.9(2)
C29 N31 P32 134.8(2)
C29 N31 H31 112.6
P32 N31 H31 112.6
O34 P32 O38 97.3(2)
O34 P32 N31 105.98(18)
O38 P32 N31 103.53(16)
O34 P32 S33 116.14(14)
O38 P32 S33 115.92(15)
N31 P32 S33 115.69(12)
C35 O34 P32 121.9(4)
O34 C35 C36 111.8(5)
O34 C35 C37 108.2(5)
C36 C35 C37 111.8(6)
O34 C35 H35 108.3
C36 C35 H35 108.3
C37 C35 H35 108.3
C35 C36 H36A 109.5
C35 C36 H36B 109.5
H36A C36 H36B 109.5
C35 C36 H36C 109.5
H36A C36 H36C 109.5
H36B C36 H36C 109.5
C35 C37 H37A 109.5
C35 C37 H37B 109.5
H37A C37 H37B 109.5
C35 C37 H37C 109.5
H37A C37 H37C 109.5
H37B C37 H37C 109.5
C39 O38 C51 80.3(7)
C39 O38 P32 125.9(5)
C51 O38 P32 121.3(5)
O38 C39 C41 107.0(9)
O38 C39 C40 114.0(11)
C41 C39 C40 104.9(12)
O38 C39 H39 110.2
C41 C39 H39 110.2
C40 C39 H39 110.2
C52 C51 C53 112.3(9)
C52 C51 O38 103.6(9)
C53 C51 O38 113.5(10)
C52 C51 H51 109.1
C53 C51 H51 109.1
O38 C51 H51 109.1
C51 C52 H52A 109.5
C51 C52 H52B 109.5
H52A C52 H52B 109.5
C51 C52 H52C 109.5
H52A C52 H52C 109.5
H52B C52 H52C 109.5
C51 C53 H53A 109.5
C51 C53 H53B 109.5
H53A C53 H53B 109.5
C51 C53 H53C 109.5
H53A C53 H53C 109.5
H53B C53 H53C 109.5

loop_
_geom_bond_atom_site_label_1
_geom_bond_atom_site_label_2
_geom_bond_distance
C1 C22 1.510(5)
C1 C2 1.522(5)
C1 H1A 0.9900
C1 H1B 0.9900
C2 C7 1.517(5)
C2 C3 1.542(5)
C2 H2 1.0000
C3 C4 1.526(5)
C3 H3A 0.9900
C3 H3B 0.9900
C4 C5 1.514(5)
C4 H4A 0.9900
C4 H4B 0.9900
C5 N8 1.461(4)
C5 C6 1.521(4)
C5 H5 1.0000
C6 C7 1.520(5)
C6 H6A 0.9900
C6 H6B 0.9900
C7 H7A 0.9900
C7 H7B 0.9900
N8 C9 1.331(4)
N8 H8 0.8800
C9 N11 1.384(4)
C9 S10 1.672(3)
N11 P12 1.671(2)
N11 H11 0.8800
P12 O18 1.567(2)
P12 O14 1.584(2)
P12 S13 1.9103(11)
O14 C15 1.470(4)
C15 C17 1.497(5)
C15 C16 1.505(5)
C15 H15 1.0000
C16 H16A 0.9800
C16 H16B 0.9800
C16 H16C 0.9800
C17 H17A 0.9800
C17 H17B 0.9800
C17 H17C 0.9800
O18 C19 1.478(4)
C19 C21 1.493(5)
C19 C20 1.504(5)
C19 H19 1.0000
C20 H20A 0.9800
C20 H20B 0.9800
C20 H20C 0.9800
C21 H21A 0.9800
C21 H21B 0.9800
C21 H21C 0.9800
C22 C27 1.512(5)
C22 C23 1.548(5)
C22 H22 1.0000
C23 C24 1.522(5)
C23 H23A 0.9900
C23 H23B 0.9900
C24 C25 1.515(5)
C24 H24A 0.9900
C24 H24B 0.9900
C25 N28 1.453(5)
C25 C26 1.534(5)
C25 H25 1.0000
C26 C27 1.504(5)
C26 H26A 0.9900
C26 H26B 0.9900
C27 H27A 0.9900
C27 H27B 0.9900
N28 C29 1.320(4)
N28 H28 0.8800
C29 N31 1.389(5)
C29 S30 1.680(3)
N31 P32 1.662(3)
N31 H31 0.8800
P32 O34 1.541(3)
P32 O38 1.567(3)
P32 S33 1.9172(15)
O34 C35 1.437(6)
C35 C36 1.471(7)
C35 C37 1.505(9)
C35 H35 1.0000
C36 H36A 0.9800
C36 H36B 0.9800
C36 H36C 0.9800
C37 H37A 0.9800
C37 H37B 0.9800
C37 H37C 0.9800
O38 C39 1.341(11)
O38 C51 1.557(11)
C39 C41 1.485(16)
C39 C40 1.490(19)
C39 H39 1.0000
C40 H40A 0.9800
C40 H40B 0.9800
C40 H40C 0.9800
C41 H41A 0.9800
C41 H41B 0.9800
C41 H41C 0.9800
C51 C52 1.457(14)
C51 C53 1.508(16)
C51 H51 1.0000
C52 H52A 0.9800
C52 H52B 0.9800
C52 H52C 0.9800
C53 H53A 0.9800
C53 H53B 0.9800
C53 H53C 0.9800

loop_
_geom_torsion_atom_site_label_1
_geom_torsion_atom_site_label_2
_geom_torsion_atom_site_label_3
_geom_torsion_atom_site_label_4
_geom_torsion
C22 C1 C2 C7 176.7(3)
C22 C1 C2 C3 -60.7(4)
C7 C2 C3 C4 -52.0(4)
C1 C2 C3 C4 -174.1(3)
C2 C3 C4 C5 54.3(4)
C3 C4 C5 N8 178.8(3)
C3 C4 C5 C6 -58.0(4)
N8 C5 C6 C7 -177.0(3)
C4 C5 C6 C7 59.8(4)
C1 C2 C7 C6 177.1(3)
C3 C2 C7 C6 53.6(4)
C5 C6 C7 C2 -57.9(4)
C4 C5 N8 C9 -95.3(4)
C6 C5 N8 C9 141.3(3)
C5 N8 C9 N11 178.9(3)
C5 N8 C9 S10 -0.6(5)
N8 C9 N11 P12 10.7(4)
S10 C9 N11 P12 -169.72(18)
C9 N11 P12 O18 52.2(3)
C9 N11 P12 O14 -48.3(3)
C9 N11 P12 S13 -177.4(3)
O18 P12 O14 C15 164.5(2)
N11 P12 O14 C15 -87.0(2)
S13 P12 O14 C15 37.2(2)
P12 O14 C15 C17 -107.9(3)
P12 O14 C15 C16 130.0(3)
O14 P12 O18 C19 172.5(2)
N11 P12 O18 C19 63.8(2)
S13 P12 O18 C19 -61.1(2)
P12 O18 C19 C21 117.8(3)
P12 O18 C19 C20 -120.0(3)
C2 C1 C22 C27 169.6(3)
C2 C1 C22 C23 -68.0(4)
C1 C22 C23 C24 179.4(3)
C27 C22 C23 C24 -57.2(4)
C22 C23 C24 C25 55.9(4)
C23 C24 C25 N28 -172.6(3)
C23 C24 C25 C26 -53.4(4)
N28 C25 C26 C27 176.7(3)
C24 C25 C26 C27 54.3(4)
C25 C26 C27 C22 -57.2(4)
C1 C22 C27 C26 -177.4(3)
C23 C22 C27 C26 57.6(4)
C24 C25 N28 C29 -84.8(4)
C26 C25 N28 C29 153.4(3)
C25 N28 C29 N31 179.9(3)
C25 N28 C29 S30 -1.5(5)
N28 C29 N31 P32 -6.6(5)
S30 C29 N31 P32 174.8(2)
C29 N31 P32 O34 140.9(3)
C29 N31 P32 O38 -117.3(4)
C29 N31 P32 S33 10.7(4)
O38 P32 O34 C35 174.5(4)
N31 P32 O34 C35 -79.1(4)
S33 P32 O34 C35 50.9(4)
P32 O34 C35 C36 -103.6(5)
P32 O34 C35 C37 132.9(6)
O34 P32 O38 C39 -76.7(8)
N31 P32 O38 C39 174.9(7)
S33 P32 O38 C39 47.1(8)
O34 P32 O38 C51 -178.0(5)
N31 P32 O38 C51 73.6(5)
S33 P32 O38 C51 -54.2(5)
C51 O38 C39 C41 -45.0(10)
P32 O38 C39 C41 -166.8(7)
C51 O38 C39 C40 -160.6(13)
P32 O38 C39 C40 77.6(14)
C39 O38 C51 C52 84.5(10)
P32 O38 C51 C52 -149.2(7)
C39 O38 C51 C53 -37.5(11)
P32 O38 C51 C53 88.8(10)
